data_2020649
loop_
_publ_author_name
'Liu, Chun-Li'
'Wei, Xu'
'Huang, Qiu-Ying'
'Meng, Xiang-Ru'

_publ_section_title
;
 Syntheses, structures and properties of two new isostructural zinc(II)
 complexes based on 1-[(benzotriazol-1-yl)methyl]-1<i>H</i>-imidazole
;
_journal_issue 11
_journal_name_full 'Acta Crystallographica Section C'
_journal_page_first 917
_journal_page_last 922
_journal_paper_doi 10.1107/S2053229616016430
_journal_volume 72
_journal_year 2016
_chemical_formula_iupac '[Zn I2 (C10 H9 N5)2]'
_chemical_formula_moiety 'C20 H18 I2 N10 Zn'
_chemical_formula_sum 'C20 H18 I2 N10 Zn'
_chemical_formula_weight 717.61
_chemical_name_systematic Bis{1-[(benzotriazol-1-yl)methyl]-1<i>H</i>-imidazole-\k<i>N</i>^3^}diiodidozinc(II)
_space_group_crystal_system orthorhombic
_space_group_IT_number 60
_space_group_name_Hall '-P 2n 2ab'
_space_group_name_H-M_alt 'P b c n'
_symmetry_space_group_name_Hall '-P 2n 2ab'
_symmetry_space_group_name_H-M 'P b c n'
_atom_sites_solution_hydrogens geom
_audit_creation_method SHELXL-2014/7
_cell_angle_alpha 90
_cell_angle_beta 90
_cell_angle_gamma 90
_cell_formula_units_Z 4
_cell_length_a 11.729(2)
_cell_length_b 11.853(2)
_cell_length_c 17.563(4)
_cell_measurement_reflns_used 6875
_cell_measurement_temperature 293(2)
_cell_measurement_theta_max 27.9524
_cell_measurement_theta_min 1.7180
_cell_volume 2441.7(8)
_computing_cell_refinement
;
CrystalClear (Rigaku/MSC, 2004)
;
_computing_data_collection
;
CrystalClear (Rigaku/MSC, 2004)
;
_computing_data_reduction
;
CrystalClear (Rigaku/MSC, 2004)
;
_computing_molecular_graphics
;
DIAMOND (Brandenburg & Putz, 2005)
;
_computing_publication_material
;
publCIF (Westrip, 2010)
;
_computing_structure_refinement
;
SHELXL2014 (Sheldrick, 2015)
;
_computing_structure_solution
;
SHELXS97 (Sheldrick, 2008)
;
_diffrn_ambient_temperature 293(2)
_diffrn_detector_area_resol_mean 28.5714
_diffrn_measured_fraction_theta_full 0.998
_diffrn_measured_fraction_theta_max 0.998
_diffrn_measurement_device_type 'Rigaku Saturn'
_diffrn_measurement_method \w
_diffrn_radiation_type MoK\a
_diffrn_radiation_wavelength 0.71073
_diffrn_reflns_av_R_equivalents 0.0334
_diffrn_reflns_limit_h_max 14
_diffrn_reflns_limit_h_min -14
_diffrn_reflns_limit_k_max 14
_diffrn_reflns_limit_k_min -12
_diffrn_reflns_limit_l_max 21
_diffrn_reflns_limit_l_min -13
_diffrn_reflns_number 14216
_diffrn_reflns_theta_full 25.242
_diffrn_reflns_theta_max 25.997
_diffrn_reflns_theta_min 2.319
_exptl_absorpt_coefficient_mu 3.564
_exptl_absorpt_correction_T_max 1.0000
_exptl_absorpt_correction_T_min 0.8133
_exptl_absorpt_correction_type multi-scan
_exptl_absorpt_process_details
;
(CrystalClear; Rigaku/MSC, 2004)
;
_exptl_crystal_colour Colourless
_exptl_crystal_density_diffrn 1.952
_exptl_crystal_description Prism
_exptl_crystal_F_000 1376
_exptl_crystal_size_max 0.160
_exptl_crystal_size_mid 0.130
_exptl_crystal_size_min 0.080
_refine_diff_density_max 0.480
_refine_diff_density_min -0.615
_refine_ls_extinction_method none
_refine_ls_goodness_of_fit_ref 1.143
_refine_ls_hydrogen_treatment constr
_refine_ls_matrix_type full
_refine_ls_number_parameters 150
_refine_ls_number_reflns 2400
_refine_ls_number_restraints 0
_refine_ls_restrained_S_all 1.143
_refine_ls_R_factor_all 0.0362
_refine_ls_R_factor_gt 0.0322
_refine_ls_shift/su_max 0.001
_refine_ls_shift/su_mean 0.000
_refine_ls_structure_factor_coef Fsqd
_refine_ls_weighting_details 'w=1/[\s^2^(Fo^2^)+(0.0216P)^2^+3.1101P] where P=(Fo^2^+2Fc^2^)/3'
_refine_ls_weighting_scheme calc
_refine_ls_wR_factor_gt 0.0618
_refine_ls_wR_factor_ref 0.0638
_reflns_number_gt 2235
_reflns_number_total 2400
_reflns_threshold_expression 'I > 2\s(I)'
_cod_data_source_file sk3637sup1.cif
_cod_data_source_block II
_cod_database_code 2020649
_shelx_space_group_comment
;
The symmetry employed for this shelxl refinement is uniquely defined
by the following loop, which should always be used as a source of
symmetry information in preference to the above space-group names.
They are only intended as comments.
;
_shelx_estimated_absorpt_t_min 0.599
_shelx_estimated_absorpt_t_max 0.764

loop_
_space_group_symop_operation_xyz
'x, y, z'
'-x+1/2, -y+1/2, z+1/2'
'-x, y, -z+1/2'
'x+1/2, -y+1/2, -z'
'-x, -y, -z'
'x-1/2, y-1/2, -z-1/2'
'x, -y, z-1/2'
'-x-1/2, y-1/2, z'

loop_
_atom_site_type_symbol
_atom_site_label
_atom_site_fract_x
_atom_site_fract_y
_atom_site_fract_z
_atom_site_U_iso_or_equiv
_atom_site_adp_type
_atom_site_calc_flag
_atom_site_occupancy
Zn Zn1 0.0000 0.13958(5) 0.2500 0.03295(14) Uani d 1
I I1 0.07239(2) 0.02815(2) 0.36520(2) 0.04549(10) Uani d 1
N N1 0.1276(2) 0.2374(2) 0.20866(16) 0.0351(6) Uani d 1
N N2 0.2447(3) 0.3164(2) 0.12729(15) 0.0343(6) Uani d 1
N N3 0.2266(3) 0.4231(2) 0.01187(16) 0.0361(7) Uani d 1
N N4 0.2339(3) 0.5370(3) 0.02233(19) 0.0506(9) Uani d 1
N N5 0.1625(3) 0.5859(3) -0.0232(2) 0.0565(10) Uani d 1
C C1 0.1626(3) 0.2395(3) 0.13763(19) 0.0369(8) Uani d 1
H H1A 0.1339 0.1933 0.0993 0.044 Uiso calc 1
C C2 0.1920(3) 0.3170(3) 0.2461(2) 0.0467(9) Uani d 1
H H2A 0.1869 0.3337 0.2977 0.056 Uiso calc 1
C C3 0.2636(4) 0.3670(3) 0.1966(2) 0.0478(10) Uani d 1
H H3A 0.3154 0.4243 0.2071 0.057 Uiso calc 1
C C4 0.2979(3) 0.3478(3) 0.0548(2) 0.0400(8) Uani d 1
H H4A 0.3706 0.3839 0.0647 0.048 Uiso calc 1
H H4B 0.3122 0.2802 0.0251 0.048 Uiso calc 1
C C5 0.1478(3) 0.3994(3) -0.04272(19) 0.0359(8) Uani d 1
C C6 0.1064(4) 0.5050(3) -0.0647(2) 0.0452(10) Uani d 1
C C7 0.0211(4) 0.5127(4) -0.1207(2) 0.0611(14) Uani d 1
H H7A -0.0089 0.5819 -0.1353 0.073 Uiso calc 1
C C8 -0.0156(4) 0.4150(5) -0.1524(3) 0.0633(13) Uani d 1
H H8A -0.0724 0.4177 -0.1892 0.076 Uiso calc 1
C C9 0.0293(4) 0.3101(4) -0.1314(2) 0.0574(11) Uani d 1
H H9A 0.0031 0.2455 -0.1558 0.069 Uiso calc 1
C C10 0.1101(3) 0.3002(3) -0.0764(2) 0.0450(9) Uani d 1
H H10A 0.1389 0.2303 -0.0620 0.054 Uiso calc 1

loop_
_atom_site_aniso_label
_atom_site_aniso_U_11
_atom_site_aniso_U_22
_atom_site_aniso_U_33
_atom_site_aniso_U_12
_atom_site_aniso_U_13
_atom_site_aniso_U_23
Zn1 0.0337(3) 0.0335(3) 0.0317(3) 0.000 0.0007(2) 0.000
I1 0.04298(16) 0.05144(18) 0.04206(15) 0.00149(12) -0.00946(11) 0.01041(11)
N1 0.0351(16) 0.0359(16) 0.0343(15) -0.0035(13) 0.0021(12) -0.0005(13)
N2 0.0355(16) 0.0330(15) 0.0344(15) -0.0068(13) 0.0040(12) -0.0018(13)
N3 0.0437(18) 0.0248(14) 0.0399(16) -0.0059(13) 0.0101(14) -0.0014(13)
N4 0.066(2) 0.0301(17) 0.056(2) -0.0105(16) 0.0207(18) -0.0060(15)
N5 0.071(3) 0.0332(19) 0.065(2) 0.0056(18) 0.026(2) 0.0072(18)
C1 0.041(2) 0.0325(19) 0.0366(18) -0.0052(16) 0.0020(16) -0.0028(16)
C2 0.048(2) 0.056(2) 0.0353(19) -0.0120(19) 0.0009(17) -0.0099(18)
C3 0.048(2) 0.052(2) 0.044(2) -0.0146(19) -0.0017(18) -0.0121(19)
C4 0.034(2) 0.042(2) 0.044(2) -0.0075(16) 0.0074(16) -0.0032(17)
C5 0.037(2) 0.033(2) 0.0381(18) 0.0008(15) 0.0106(15) 0.0047(15)
C6 0.046(2) 0.039(2) 0.051(2) 0.0071(18) 0.0232(19) 0.0119(19)
C7 0.058(3) 0.066(3) 0.060(3) 0.028(2) 0.022(2) 0.028(2)
C8 0.049(3) 0.091(4) 0.049(2) 0.010(3) 0.001(2) 0.011(3)
C9 0.056(3) 0.065(3) 0.051(2) -0.008(2) -0.002(2) 0.001(2)
C10 0.046(2) 0.040(2) 0.048(2) -0.0040(18) 0.0015(18) 0.0004(18)

loop_
_atom_type_symbol
_atom_type_description
_atom_type_scat_dispersion_real
_atom_type_scat_dispersion_imag
_atom_type_scat_source
C C 0.0033 0.0016 'International Tables Vol C Tables 4.2.6.8 and 6.1.1.4'
H H 0.0000 0.0000 'International Tables Vol C Tables 4.2.6.8 and 6.1.1.4'
N N 0.0061 0.0033 'International Tables Vol C Tables 4.2.6.8 and 6.1.1.4'
Zn Zn 0.2839 1.4301 'International Tables Vol C Tables 4.2.6.8 and 6.1.1.4'
I I -0.4742 1.8119 'International Tables Vol C Tables 4.2.6.8 and 6.1.1.4'

loop_
_geom_angle_atom_site_label_1
_geom_angle_atom_site_label_2
_geom_angle_atom_site_label_3
_geom_angle_site_symmetry_1
_geom_angle_site_symmetry_3
_geom_angle
_geom_angle_publ_flag
N1 Zn1 N1 3 . 110.27(16) y
N1 Zn1 I1 3 3 109.45(8) ?
N1 Zn1 I1 . 3 104.87(8) ?
N1 Zn1 I1 3 . 104.87(8) y
N1 Zn1 I1 . . 109.45(8) y
I1 Zn1 I1 3 . 117.91(3) y
C1 N1 C2 . . 105.7(3) ?
C1 N1 Zn1 . . 125.5(2) ?
C2 N1 Zn1 . . 128.8(2) ?
C1 N2 C3 . . 107.0(3) ?
C1 N2 C4 . . 126.7(3) ?
C3 N2 C4 . . 126.1(3) ?
C5 N3 N4 . . 110.0(3) ?
C5 N3 C4 . . 129.5(3) ?
N4 N3 C4 . . 120.5(3) ?
N5 N4 N3 . . 108.6(3) ?
N4 N5 C6 . . 108.9(3) ?
N1 C1 N2 . . 111.5(3) ?
N1 C1 H1A . . 124.3 ?
N2 C1 H1A . . 124.3 ?
C3 C2 N1 . . 109.6(3) ?
C3 C2 H2A . . 125.2 ?
N1 C2 H2A . . 125.2 ?
C2 C3 N2 . . 106.2(3) ?
C2 C3 H3A . . 126.9 ?
N2 C3 H3A . . 126.9 ?
N3 C4 N2 . . 111.5(3) ?
N3 C4 H4A . . 109.3 ?
N2 C4 H4A . . 109.3 ?
N3 C4 H4B . . 109.3 ?
N2 C4 H4B . . 109.3 ?
H4A C4 H4B . . 108.0 ?
N3 C5 C10 . . 133.7(3) ?
N3 C5 C6 . . 104.3(3) ?
C10 C5 C6 . . 122.0(4) ?
N5 C6 C5 . . 108.2(4) ?
N5 C6 C7 . . 131.8(4) ?
C5 C6 C7 . . 120.0(4) ?
C8 C7 C6 . . 117.2(4) ?
C8 C7 H7A . . 121.4 ?
C6 C7 H7A . . 121.4 ?
C7 C8 C9 . . 122.1(4) ?
C7 C8 H8A . . 118.9 ?
C9 C8 H8A . . 118.9 ?
C10 C9 C8 . . 121.7(5) ?
C10 C9 H9A . . 119.1 ?
C8 C9 H9A . . 119.1 ?
C9 C10 C5 . . 116.9(4) ?
C9 C10 H10A . . 121.6 ?
C5 C10 H10A . . 121.6 ?

loop_
_geom_bond_atom_site_label_1
_geom_bond_atom_site_label_2
_geom_bond_site_symmetry_2
_geom_bond_distance
_geom_bond_publ_flag
Zn1 N1 3 2.028(3) ?
Zn1 N1 . 2.028(3) y
Zn1 I1 3 2.5610(5) ?
Zn1 I1 . 2.5611(5) y
N1 C1 . 1.313(4) ?
N1 C2 . 1.377(4) ?
N2 C1 . 1.339(4) ?
N2 C3 . 1.375(4) ?
N2 C4 . 1.465(4) ?
N3 C5 . 1.361(5) ?
N3 N4 . 1.365(4) ?
N3 C4 . 1.438(5) ?
N4 N5 . 1.295(5) ?
N5 C6 . 1.374(6) ?
C1 H1A . 0.9300 ?
C2 C3 . 1.346(5) ?
C2 H2A . 0.9300 ?
C3 H3A . 0.9300 ?
C4 H4A . 0.9700 ?
C4 H4B . 0.9700 ?
C5 C10 . 1.389(5) ?
C5 C6 . 1.396(5) ?
C6 C7 . 1.405(7) ?
C7 C8 . 1.355(7) ?
C7 H7A . 0.9300 ?
C8 C9 . 1.399(7) ?
C8 H8A . 0.9300 ?
C9 C10 . 1.359(6) ?
C9 H9A . 0.9300 ?
C10 H10A . 0.9300 ?

loop_
_geom_hbond_atom_site_label_D
_geom_hbond_atom_site_label_H
_geom_hbond_atom_site_label_A
_geom_hbond_site_symmetry_A
_geom_hbond_distance_DH
_geom_hbond_distance_HA
_geom_hbond_distance_DA
_geom_hbond_angle_DHA
C4 H4A I1 6_666 0.97 3.17 4.112(4) 165
C4 H4B N5 8_655 0.97 2.47 3.424(5) 167

loop_
_geom_torsion_atom_site_label_1
_geom_torsion_atom_site_label_2
_geom_torsion_atom_site_label_3
_geom_torsion_atom_site_label_4
_geom_torsion
C5 N3 N4 N5 0.4(4)
C4 N3 N4 N5 179.3(3)
N3 N4 N5 C6 0.0(4)
C2 N1 C1 N2 -0.6(4)
Zn1 N1 C1 N2 177.1(2)
C3 N2 C1 N1 0.0(4)
C4 N2 C1 N1 -175.3(3)
C1 N1 C2 C3 0.9(5)
Zn1 N1 C2 C3 -176.7(3)
N1 C2 C3 N2 -0.9(5)
C1 N2 C3 C2 0.6(4)
C4 N2 C3 C2 175.9(4)
C5 N3 C4 N2 -93.0(4)
N4 N3 C4 N2 88.3(4)
C1 N2 C4 N3 78.9(4)
C3 N2 C4 N3 -95.4(4)
N4 N3 C5 C10 177.6(4)
C4 N3 C5 C10 -1.3(6)
N4 N3 C5 C6 -0.5(4)
C4 N3 C5 C6 -179.4(3)
N4 N5 C6 C5 -0.3(4)
N4 N5 C6 C7 179.4(4)
N3 C5 C6 N5 0.5(4)
C10 C5 C6 N5 -177.9(3)
N3 C5 C6 C7 -179.3(3)
C10 C5 C6 C7 2.3(5)
N5 C6 C7 C8 178.8(4)
C5 C6 C7 C8 -1.5(6)
C6 C7 C8 C9 -0.5(6)
C7 C8 C9 C10 1.9(7)
C8 C9 C10 C5 -1.1(6)
N3 C5 C10 C9 -178.9(4)
C6 C5 C10 C9 -1.0(6)

_cod_database_fobs_code 2020649
